data_7060508
loop_
_publ_author_name
'Zhou, Senhao'
'Zhang, Shiqian'
'Li, Jinsong'
'Liu, Zhiqiang'
'Yu, Xiaoqiang'

_publ_section_title
;
 Syntheses, structures, and one- and two-photon excited fluorescence of
 dimesitylboryl-ended quadrupolar hybrid oligothiophenes
;
_journal_issue 33
_journal_name_full 'New Journal of Chemistry'
_journal_page_first 15035
_journal_page_last 15042
_journal_paper_doi 10.1039/D1NJ00694K
_journal_volume 45
_journal_year 2021
_chemical_formula_moiety 'C54 H52 B2 S4'
_chemical_formula_sum 'C54 H52 B2 S4'
_chemical_formula_weight 850.81
_space_group_crystal_system monoclinic
_space_group_IT_number 15
_space_group_name_Hall '-C 2yc'
_space_group_name_H-M_alt 'C 1 2/c 1'
_atom_sites_solution_hydrogens mixed
_atom_sites_solution_primary dual
_audit_creation_date 2021-03-18
_audit_creation_method
;
Olex2 1.3
(compiled 2020.11.12 svn.r5f609507 for OlexSys, GUI svn.r6226)
;
_audit_update_record
;
2021-03-19 deposited with the CCDC.	2021-03-29 downloaded from the CCDC.
;
_cell_angle_alpha 90
_cell_angle_beta 92.305(3)
_cell_angle_gamma 90
_cell_formula_units_Z 4
_cell_length_a 42.4881(14)
_cell_length_b 15.1359(5)
_cell_length_c 8.0769(2)
_cell_measurement_reflns_used 5206
_cell_measurement_temperature 297.15
_cell_measurement_theta_max 74.6720
_cell_measurement_theta_min 4.1380
_cell_volume 5190.0(3)
_computing_cell_refinement 'CrysAlisPro 1.171.40.84a (Rigaku OD, 2020)'
_computing_data_collection 'CrysAlisPro 1.171.40.84a (Rigaku OD, 2020)'
_computing_data_reduction 'CrysAlisPro 1.171.40.84a (Rigaku OD, 2020)'
_computing_molecular_graphics 'Olex2 1.3 (Dolomanov et al., 2009)'
_computing_publication_material 'Olex2 1.3 (Dolomanov et al., 2009)'
_computing_structure_refinement 'SHELXL 2018/3 (Sheldrick, 2015)'
_computing_structure_solution 'SHELXT  (Sheldrick, 2015)'
_diffrn_ambient_temperature 297.15
_diffrn_detector_area_resol_mean 10.0000
_diffrn_detector_type HyPix
_diffrn_measured_fraction_theta_full 0.983
_diffrn_measured_fraction_theta_max 0.932
_diffrn_measurement_details
;
List of Runs (angles in degrees, time in seconds):

  # Type    Start    End  Width  t~exp~   \w     \q     \k     \f   Frames
#--------------------------------------------------------------------------
  1  \w     94.00 174.00   1.00   11.02    --  106.49  19.00  30.00   80
  2  \w     95.00 178.00   1.00   11.02    --  106.49 125.00 -90.00   83
  3  \w    153.00 178.00   1.00   11.02    --  106.49  96.00-161.00   25
  4  \w    153.00 178.00   1.00   11.02    --  106.49  38.00-150.00   25
  5  \w    115.00 141.00   1.00   11.02    --  106.49  96.00-161.00   26
  6  \w     93.00 139.00   1.00   11.02    --  106.49  38.00-150.00   46
  7  \w     34.00 105.00   1.00   11.02    --  106.49 -77.00 -30.00   71
  8  \w     39.00  99.00   1.00   11.02    --  106.49 -96.00  89.00   60
  9  \w     46.00 102.00   1.00   11.02    --  106.49 -77.00 150.00   56
 10  \w     35.00  65.00   1.00   11.02    --  106.49 -57.00   0.00   30
 11  \w     37.00  66.00   1.00   11.02    --  106.49 -57.00 -90.00   29
 12  \w     16.00  65.00   1.00    0.70    --   48.45 -96.00  89.00   49
 13  \w    -26.00  27.00   1.00    0.70    --  -48.45  19.00 -60.00   53
 14  \w     -5.00  24.00   1.00    0.70    --  -48.45  96.00-161.00   29
 15  \w    -43.00 -13.00   1.00   11.02    --  -86.25  38.00-150.00   30
 16  \w    -49.00 -24.00   1.00   11.02    --  -86.25  96.00-161.00   25
 17  \w    -74.00 -10.00   1.00    0.70    --  -48.45  96.00-161.00   64
 18  \w    -40.00 -14.00   1.00   11.02    --  -86.25  38.00  30.00   26
 19  \w    -66.00 -14.00   1.00   11.02    --  -86.25  57.00 150.00   52
 20  \w   -146.00-121.00   1.00   11.02    --  -86.25 -96.00  89.00   25
 21  \w   -120.00 -73.00   1.00    0.70    --  -48.45-125.00-150.00   47
;
_diffrn_measurement_device 'four-circle diffractometer'
_diffrn_measurement_device_type 'XtaLAB Synergy, Dualflex, HyPix'
_diffrn_measurement_method '\w scans'
_diffrn_radiation_type CuK\a
_diffrn_radiation_wavelength 1.54184
_diffrn_reflns_av_R_equivalents 0.0488
_diffrn_reflns_av_unetI/netI 0.0500
_diffrn_reflns_Laue_measured_fraction_full 0.983
_diffrn_reflns_Laue_measured_fraction_max 0.932
_diffrn_reflns_limit_h_max 53
_diffrn_reflns_limit_h_min -52
_diffrn_reflns_limit_k_max 19
_diffrn_reflns_limit_k_min -19
_diffrn_reflns_limit_l_max 10
_diffrn_reflns_limit_l_min -6
_diffrn_reflns_number 16352
_diffrn_reflns_point_group_measured_fraction_full 0.983
_diffrn_reflns_point_group_measured_fraction_max 0.932
_diffrn_reflns_theta_full 67.684
_diffrn_reflns_theta_max 76.736
_diffrn_reflns_theta_min 4.165
_exptl_absorpt_coefficient_mu 1.915
_exptl_absorpt_correction_T_max 1.00000
_exptl_absorpt_correction_T_min 0.56503
_exptl_absorpt_correction_type multi-scan
_exptl_absorpt_process_details
;
CrysAlisPro 1.171.40.84a (Rigaku Oxford Diffraction, 2020)
Empirical absorption correction using spherical harmonics,
implemented in SCALE3 ABSPACK scaling algorithm.
;
_exptl_crystal_colour colourless
_exptl_crystal_colour_primary colourless
_exptl_crystal_density_diffrn 1.089
_exptl_crystal_description block
_exptl_crystal_F_000 1800
_exptl_crystal_size_max 0.13
_exptl_crystal_size_mid 0.11
_exptl_crystal_size_min 0.08
_refine_diff_density_max 0.242
_refine_diff_density_min -0.260
_refine_diff_density_rms 0.049
_refine_ls_extinction_method none
_refine_ls_goodness_of_fit_ref 1.175
_refine_ls_hydrogen_treatment constr
_refine_ls_matrix_type full
_refine_ls_number_parameters 320
_refine_ls_number_reflns 5105
_refine_ls_number_restraints 291
_refine_ls_restrained_S_all 1.154
_refine_ls_R_factor_all 0.0947
_refine_ls_R_factor_gt 0.0839
_refine_ls_shift/su_max 0.001
_refine_ls_shift/su_mean 0.000
_refine_ls_structure_factor_coef Fsqd
_refine_ls_weighting_details 'w=1/[\s^2^(Fo^2^)+15.9222P] where P=(Fo^2^+2Fc^2^)/3'
_refine_ls_weighting_scheme calc
_refine_ls_wR_factor_gt 0.1935
_refine_ls_wR_factor_ref 0.1977
_reflns_Friedel_coverage 0.000
_reflns_number_gt 4218
_reflns_number_total 5105
_reflns_threshold_expression 'I > 2\s(I)'
_cod_data_source_file d1nj00694k2.cif
_cod_data_source_block 210125h_sq
_cod_depositor_comments 'Adding full bibliography for 7060505--7060508.cif.'
_cod_database_code 7060508
_shelx_shelxl_version_number 2018/3
_shelx_space_group_comment
;
The symmetry employed for this shelxl refinement is uniquely defined
by the following loop, which should always be used as a source of
symmetry information in preference to the above space-group names.
They are only intended as comments.
;
_shelx_estimated_absorpt_t_max 0.862
_shelx_estimated_absorpt_t_min 0.789
_olex2_refinement_description
;
1. Fixed Uiso
 At 1.2 times of:
  All C(H) groups, {H10A,H10B,H10C} of C10, {H13A,H13B,H13C} of C13, {H15A,
  H15B,H15C} of C15
 At 1.5 times of:
  {H2A,H2B,H2C} of C2, {H3A,H3B,H3C} of C3, {H24A,H24B,H24C} of C24
2. Restrained distances
 S2-C1 \\sim S2A-C1
 with sigma of 0.02
 S2-C7 \\sim S2A-C7A
 with sigma of 0.02
 C7-C11 \\sim C7A-C11A
 with sigma of 0.04
 C8-C17 \\sim C8A-C17A
 with sigma of 0.04
 C1-C7 \\sim C1-C7A
 with sigma of 0.04
 C7-C8 \\sim C7A-C8A
 with sigma of 0.02
 C7-C17 \\sim C7A-C17A
 with sigma of 0.02
 C1-C11 \\sim C1-C11A
 with sigma of 0.02
 C1-C8 \\sim C1-C8A
 with sigma of 0.04
 C8-C11 \\sim C8A-C11A
 with sigma of 0.02
 S2-C8 \\sim S2A-C8A
 with sigma of 0.04
 S2-C17 \\sim S2A-C17A
 with sigma of 0.04
3. Uiso/Uaniso restraints and constraints
Uanis(C8A) \\sim Ueq: with sigma of 0.005 and sigma for terminal atoms of 0.01
4. Rigid body (RIGU) restrains
 All non-hydrogen atoms
 with sigma for 1-2 distances of 0.001 and sigma for 1-3 distances of 0.001
5. Others
 Sof(S2A)=Sof(C7A)=Sof(C8A)=Sof(C11A)=Sof(H11A)=Sof(C17A)=Sof(H17A)=1-FVAR(1)
 Sof(S2)=Sof(C7)=Sof(C8)=Sof(C11)=Sof(H11)=Sof(C17)=Sof(H17)=FVAR(1)
6.a Riding coordinates:
 C6(H6), C10(H10A,H10B,H10C), C13(H13A,H13B,H13C), C15(H15A,H15B,H15C),
 C19(H19), C21(H21), C25(H25), C27(H27)
6.b Aromatic/amide H refined with riding coordinates:
 C11(H11), C11A(H11A), C17(H17), C17A(H17A), C20(H20)
6.c Idealised Me refined as rotating group:
 C2(H2A,H2B,H2C), C3(H3A,H3B,H3C), C24(H24A,H24B,H24C)
;
_platon_squeeze_void_probe_radius 1.20
_olex2_submission_special_instructions 'No special instructions were received'
_oxdiff_exptl_absorpt_empirical_details
;
Empirical correction (ABSPACK) includes:
- Absorption correction using spherical harmonics
- Frame scaling
;

loop_
_space_group_symop_operation_xyz
'x, y, z'
'-x, y, -z+1/2'
'x+1/2, y+1/2, z'
'-x+1/2, y+1/2, -z+1/2'
'-x, -y, -z'
'x, -y, z-1/2'
'-x+1/2, -y+1/2, -z'
'x+1/2, -y+1/2, z-1/2'

loop_
_atom_site_label
_atom_site_type_symbol
_atom_site_fract_x
_atom_site_fract_y
_atom_site_fract_z
_atom_site_U_iso_or_equiv
_atom_site_adp_type
_atom_site_occupancy
_atom_site_site_symmetry_order
_atom_site_calc_flag
_atom_site_refinement_flags_posn
_atom_site_refinement_flags_adp
_atom_site_refinement_flags_occupancy
_atom_site_disorder_assembly
_atom_site_disorder_group
S1 S 0.39830(3) 0.68614(7) 0.58477(15) 0.0711(3) Uani 1 1 d . . . . .
S2 S 0.45574(4) 0.64573(9) 0.85382(18) 0.0713(5) Uani 0.893(5) 1 d D . P A 1
S2A S 0.4409(5) 0.4476(10) 0.791(3) 0.098(7) Uani 0.107(5) 1 d D . P A 2
C1 C 0.43236(11) 0.5608(3) 0.7636(5) 0.0656(9) Uani 1 1 d D . . . .
C2 C 0.34033(14) 0.7193(5) -0.0280(6) 0.108(2) Uani 1 1 d . . . . .
H2A H 0.334185 0.713078 -0.143120 0.162 Uiso 1 1 calc R U . . .
H2B H 0.358932 0.684923 -0.003836 0.162 Uiso 1 1 calc R U . . .
H2C H 0.344589 0.780350 -0.003845 0.162 Uiso 1 1 calc R U . . .
C3 C 0.41145(12) 0.7618(3) 0.1905(7) 0.0869(16) Uani 1 1 d . . . . .
H3A H 0.430770 0.759147 0.256094 0.130 Uiso 1 1 calc R U . . .
H3B H 0.415983 0.774486 0.077452 0.130 Uiso 1 1 calc R U . . .
H3C H 0.400779 0.705985 0.195919 0.130 Uiso 1 1 calc R U . . .
C4 C 0.29079(13) 0.6534(3) 0.3364(6) 0.0839(12) Uani 1 1 d . . . . .
C5 C 0.31392(13) 0.6871(3) 0.0773(6) 0.0803(12) Uani 1 1 d . . . . .
C6 C 0.28678(14) 0.6577(4) -0.0034(7) 0.0944(14) Uani 1 1 d . . . . .
H6 H 0.285111 0.660259 -0.118519 0.113 Uiso 1 1 d R U . . .
C7 C 0.48223(17) 0.5697(3) 0.9423(11) 0.0623(10) Uani 0.893(5) 1 d D . P A 1
C7A C 0.4746(18) 0.472(3) 0.914(14) 0.09(2) Uani 0.107(5) 1 d D . P A 2
C8 C 0.47290(18) 0.4815(3) 0.9048(12) 0.0632(16) Uani 0.893(5) 1 d D . P A 1
C8A C 0.4787(18) 0.565(3) 0.929(15) 0.096(6) Uani 0.107(5) 1 d D U P A 2
C9 C 0.26101(14) 0.6289(4) 0.0781(8) 0.0958(14) Uani 1 1 d . . . . .
C10 C 0.29036(15) 0.6491(5) 0.5248(7) 0.1099(19) Uani 1 1 d . . . . .
H10A H 0.311300 0.660678 0.568727 0.132 Uiso 1 1 d R U . . .
H10B H 0.276160 0.692468 0.565777 0.132 Uiso 1 1 d R U . . .
H10C H 0.283920 0.591328 0.558797 0.132 Uiso 1 1 d R U . . .
C11 C 0.4450(2) 0.4811(4) 0.8042(11) 0.0721(14) Uani 0.893(5) 1 d D . P A 1
H11 H 0.435674 0.428589 0.767583 0.087 Uiso 0.893(5) 1 calc R U P A 1
C11A C 0.4535(13) 0.611(3) 0.851(9) 0.11(2) Uani 0.107(5) 1 d D . P A 2
H11A H 0.451444 0.672085 0.858127 0.138 Uiso 0.107(5) 1 calc R U P A 2
C12 C 0.40569(11) 0.5812(3) 0.6559(5) 0.0658(9) Uani 1 1 d . . . . .
C13 C 0.39431(15) 1.0852(3) 0.2675(7) 0.0940(16) Uani 1 1 d . . . . .
H13A H 0.406966 1.104332 0.361748 0.113 Uiso 1 1 d R U . . .
H13B H 0.376496 1.124002 0.252028 0.113 Uiso 1 1 d R U . . .
H13C H 0.406576 1.086442 0.170498 0.113 Uiso 1 1 d R U . . .
C14 C 0.38291(11) 0.9919(3) 0.2907(5) 0.0677(10) Uani 1 1 d . . . . .
C15 C 0.31342(13) 0.8750(4) 0.4683(8) 0.0993(18) Uani 1 1 d . . . . .
H15A H 0.317930 0.857081 0.580815 0.119 Uiso 1 1 d R U . . .
H15B H 0.302050 0.929751 0.467155 0.119 Uiso 1 1 d R U . . .
H15C H 0.301010 0.830461 0.412035 0.119 Uiso 1 1 d R U . . .
C16 C 0.36123(10) 0.8155(3) 0.3248(5) 0.0633(9) Uani 1 1 d . . . . .
C17 C 0.50931(18) 0.5888(3) 1.0378(11) 0.0650(14) Uani 0.893(5) 1 d D . P A 1
H17 H 0.515157 0.646700 1.061827 0.078 Uiso 0.893(5) 1 calc R U P A 1
C17A C 0.4957(18) 0.412(4) 0.984(14) 0.11(3) Uani 0.107(5) 1 d D . P A 2
H17A H 0.491643 0.351889 0.969264 0.133 Uiso 0.107(5) 1 calc R U P A 2
C18 C 0.39055(11) 0.8341(3) 0.2569(6) 0.0673(10) Uani 1 1 d . . . . .
C19 C 0.26355(14) 0.6271(4) 0.2469(8) 0.0966(14) Uani 1 1 d . . . . .
H19 H 0.246482 0.607727 0.305816 0.116 Uiso 1 1 d R U . . .
C20 C 0.38369(12) 0.5235(3) 0.5853(6) 0.0773(11) Uani 1 1 d . . . . .
H20 H 0.383523 0.463279 0.607997 0.093 Uiso 1 1 calc R U . . .
C21 C 0.35504(11) 0.9739(3) 0.3640(5) 0.0699(10) Uani 1 1 d . . . . .
H21 H 0.342661 1.020154 0.400236 0.084 Uiso 1 1 d R U . . .
C22 C 0.31688(11) 0.6858(3) 0.2526(6) 0.0704(9) Uani 1 1 d . . . . .
C23 C 0.36637(11) 0.6538(3) 0.4599(5) 0.0681(10) Uani 1 1 d . . . . .
C24 C 0.23090(17) 0.6006(5) -0.0170(10) 0.137(3) Uani 1 1 d . . . . .
H24A H 0.216627 0.574689 0.058385 0.206 Uiso 1 1 calc R U . . .
H24B H 0.235948 0.557976 -0.099941 0.206 Uiso 1 1 calc R U . . .
H24C H 0.221197 0.651197 -0.069254 0.206 Uiso 1 1 calc R U . . .
C25 C 0.40029(11) 0.9208(3) 0.2391(6) 0.0710(11) Uani 1 1 d . . . . .
H25 H 0.419328 0.931225 0.189748 0.085 Uiso 1 1 d R U . . .
C26 C 0.34379(11) 0.8888(3) 0.3813(5) 0.0670(10) Uani 1 1 d . . . . .
C27 C 0.36203(13) 0.5638(3) 0.4781(6) 0.0762(11) Uani 1 1 d . . . . .
H27 H 0.346334 0.533244 0.418522 0.091 Uiso 1 1 d R U . . .
B1 B 0.34755(13) 0.7186(3) 0.3436(6) 0.0647(9) Uani 1 1 d . . . . .

loop_
_atom_site_aniso_label
_atom_site_aniso_U_11
_atom_site_aniso_U_22
_atom_site_aniso_U_33
_atom_site_aniso_U_23
_atom_site_aniso_U_13
_atom_site_aniso_U_12
S1 0.0880(8) 0.0441(5) 0.0823(7) 0.0054(5) 0.0181(6) 0.0062(5)
S2 0.0956(10) 0.0413(7) 0.0785(9) 0.0049(6) 0.0223(7) 0.0133(6)
S2A 0.122(11) 0.085(12) 0.092(10) 0.014(8) 0.052(8) 0.011(7)
C1 0.087(2) 0.0493(19) 0.062(2) 0.0084(16) 0.0312(14) 0.0066(16)
C2 0.110(3) 0.142(6) 0.073(3) 0.016(3) 0.021(3) -0.024(4)
C3 0.093(3) 0.061(2) 0.110(4) 0.010(2) 0.046(3) 0.018(2)
C4 0.089(2) 0.076(3) 0.090(2) -0.004(2) 0.0327(18) -0.012(2)
C5 0.094(3) 0.072(3) 0.0757(18) 0.003(2) 0.0173(16) -0.009(2)
C6 0.107(3) 0.086(4) 0.091(3) -0.002(3) 0.005(2) -0.015(3)
C7 0.085(3) 0.0396(18) 0.064(3) 0.0096(18) 0.0347(17) 0.0103(18)
C7A 0.08(2) 0.089(8) 0.09(5) 0.005(7) 0.00(3) 0.001(6)
C8 0.088(3) 0.0415(19) 0.063(4) 0.0083(19) 0.036(2) 0.0074(18)
C8A 0.101(6) 0.091(8) 0.097(7) 0.001(5) 0.009(5) -0.002(5)
C9 0.101(3) 0.070(3) 0.117(3) -0.010(3) 0.007(2) -0.020(3)
C10 0.108(4) 0.133(5) 0.092(2) 0.004(3) 0.043(2) -0.020(4)
C11 0.096(3) 0.048(3) 0.074(3) 0.007(3) 0.026(2) 0.006(2)
C11A 0.123(18) 0.076(7) 0.14(4) -0.008(8) -0.02(3) 0.002(6)
C12 0.091(2) 0.0462(19) 0.063(2) 0.0060(15) 0.0277(14) 0.0047(15)
C13 0.118(4) 0.0543(19) 0.110(4) 0.002(2) 0.002(3) -0.004(2)
C14 0.084(2) 0.0521(16) 0.066(2) 0.0009(17) -0.0045(18) 0.0047(16)
C15 0.087(3) 0.078(3) 0.136(5) -0.018(3) 0.044(3) 0.010(2)
C16 0.070(2) 0.0514(15) 0.070(2) 0.0041(16) 0.0165(17) 0.0108(13)
C17 0.089(3) 0.037(2) 0.071(4) 0.008(2) 0.032(2) 0.008(2)
C17A 0.11(3) 0.106(16) 0.12(6) 0.02(2) -0.01(4) 0.014(16)
C18 0.072(2) 0.0520(16) 0.079(3) 0.0070(18) 0.0209(19) 0.0101(15)
C19 0.092(3) 0.083(4) 0.117(2) -0.001(3) 0.024(2) -0.020(3)
C20 0.102(3) 0.048(2) 0.084(3) 0.0094(18) 0.0198(19) -0.0045(17)
C21 0.079(2) 0.0543(17) 0.076(3) -0.0051(19) 0.0001(19) 0.0140(16)
C22 0.079(2) 0.059(2) 0.0751(17) 0.0022(18) 0.0217(14) -0.0009(17)
C23 0.082(2) 0.0516(17) 0.073(2) 0.0018(16) 0.0221(18) 0.0020(17)
C24 0.122(4) 0.115(6) 0.173(6) -0.025(5) -0.020(4) -0.035(4)
C25 0.080(3) 0.0557(16) 0.078(3) 0.0096(19) 0.014(2) 0.0039(16)
C26 0.070(2) 0.0572(16) 0.074(3) -0.0031(18) 0.0092(18) 0.0146(15)
C27 0.100(3) 0.0545(18) 0.075(3) 0.0038(18) 0.0202(19) -0.0038(19)
B1 0.075(2) 0.0551(17) 0.066(2) -0.0028(16) 0.0275(16) 0.0060(15)

loop_
_atom_type_symbol
_atom_type_description
_atom_type_scat_dispersion_real
_atom_type_scat_dispersion_imag
_atom_type_scat_source
C C 0.0181 0.0091 'International Tables Vol C Tables 4.2.6.8 and 6.1.1.4'
H H 0.0000 0.0000 'International Tables Vol C Tables 4.2.6.8 and 6.1.1.4'
B B 0.0090 0.0039 'International Tables Vol C Tables 4.2.6.8 and 6.1.1.4'
S S 0.3331 0.5567 'International Tables Vol C Tables 4.2.6.8 and 6.1.1.4'

loop_
_geom_angle_atom_site_label_1
_geom_angle_atom_site_label_2
_geom_angle_atom_site_label_3
_geom_angle
_geom_angle_site_symmetry_1
_geom_angle_site_symmetry_3
_geom_angle_publ_flag
C12 S1 C23 93.5(2) . . ?
C7 S2 C1 91.8(2) . . ?
C7A S2A C1 91.4(14) . . ?
C11 C1 S2 109.8(5) . . ?
C11 C1 C12 129.3(5) . . ?
C11A C1 S2A 110.7(19) . . ?
C11A C1 C12 133.3(19) . . ?
C12 C1 S2 120.8(3) . . ?
C12 C1 S2A 116.0(8) . . ?
H2A C2 H2B 109.5 . . ?
H2A C2 H2C 109.5 . . ?
H2B C2 H2C 109.5 . . ?
C5 C2 H2A 109.5 . . ?
C5 C2 H2B 109.5 . . ?
C5 C2 H2C 109.5 . . ?
H3A C3 H3B 109.5 . . ?
H3A C3 H3C 109.5 . . ?
H3B C3 H3C 109.5 . . ?
C18 C3 H3A 109.5 . . ?
C18 C3 H3B 109.5 . . ?
C18 C3 H3C 109.5 . . ?
C19 C4 C10 117.5(5) . . ?
C19 C4 C22 120.1(5) . . ?
C22 C4 C10 122.4(5) . . ?
C6 C5 C2 117.6(5) . . ?
C6 C5 C22 120.5(5) . . ?
C22 C5 C2 121.9(5) . . ?
C5 C6 H6 119.3 . . ?
C9 C6 C5 123.1(5) . . ?
C9 C6 H6 117.5 . . ?
C8 C7 S2 111.3(5) . . ?
C17 C7 S2 126.6(4) . . ?
C17 C7 C8 122.1(6) . . ?
C8A C7A S2A 110.8(18) . . ?
C17A C7A S2A 126(3) . . ?
C17A C7A C8A 123(3) . . ?
C11 C8 C7 110.4(5) . . ?
C17 C8 C7 120.6(6) 5_667 . ?
C17 C8 C11 128.9(6) 5_667 . ?
C11A C8A C7A 111(2) . . ?
C17A C8A C7A 114(5) 5_667 . ?
C17A C8A C11A 135(5) 5_667 . ?
C6 C9 C24 121.1(6) . . ?
C19 C9 C6 117.0(6) . . ?
C19 C9 C24 121.9(6) . . ?
C4 C10 H10A 108.2 . . ?
C4 C10 H10B 110.4 . . ?
C4 C10 H10C 109.9 . . ?
H10A C10 H10B 109.5 . . ?
H10A C10 H10C 109.4 . . ?
H10B C10 H10C 109.5 . . ?
C1 C11 C8 116.7(6) . . ?
C1 C11 H11 121.6 . . ?
C8 C11 H11 121.6 . . ?
C1 C11A C8A 116(2) . . ?
C1 C11A H11A 122.2 . . ?
C8A C11A H11A 122.2 . . ?
C1 C12 S1 122.2(3) . . ?
C20 C12 S1 109.5(4) . . ?
C20 C12 C1 128.2(4) . . ?
H13A C13 H13B 109.4 . . ?
H13A C13 H13C 109.7 . . ?
H13B C13 H13C 109.4 . . ?
C14 C13 H13A 110.9 . . ?
C14 C13 H13B 109.5 . . ?
C14 C13 H13C 108.0 . . ?
C21 C14 C13 121.8(4) . . ?
C21 C14 C25 117.2(4) . . ?
C25 C14 C13 121.0(5) . . ?
H15A C15 H15B 109.5 . . ?
H15A C15 H15C 109.6 . . ?
H15B C15 H15C 109.6 . . ?
C26 C15 H15A 109.8 . . ?
C26 C15 H15B 108.4 . . ?
C26 C15 H15C 109.9 . . ?
C18 C16 C26 116.8(4) . . ?
C18 C16 B1 123.7(4) . . ?
C26 C16 B1 119.5(4) . . ?
C7 C17 H17 121.4 . . ?
C8 C17 C7 117.3(5) 5_667 . ?
C8 C17 H17 121.4 5_667 . ?
C7A C17A H17A 118.4 . . ?
C8A C17A C7A 123(6) 5_667 . ?
C8A C17A H17A 118.4 5_667 . ?
C16 C18 C3 122.1(4) . . ?
C25 C18 C3 117.7(4) . . ?
C25 C18 C16 120.1(4) . . ?
C4 C19 H19 118.1 . . ?
C9 C19 C4 122.8(5) . . ?
C9 C19 H19 119.1 . . ?
C12 C20 H20 123.2 . . ?
C27 C20 C12 113.7(4) . . ?
C27 C20 H20 123.2 . . ?
C14 C21 H21 119.7 . . ?
C14 C21 C26 122.4(4) . . ?
C26 C21 H21 117.8 . . ?
C4 C22 C5 116.4(5) . . ?
C4 C22 B1 123.0(4) . . ?
C5 C22 B1 120.5(4) . . ?
C27 C23 S1 108.8(4) . . ?
C27 C23 B1 128.1(5) . . ?
B1 C23 S1 123.1(3) . . ?
C9 C24 H24A 109.5 . . ?
C9 C24 H24B 109.5 . . ?
C9 C24 H24C 109.5 . . ?
H24A C24 H24B 109.5 . . ?
H24A C24 H24C 109.5 . . ?
H24B C24 H24C 109.5 . . ?
C14 C25 C18 122.8(4) . . ?
C14 C25 H25 118.9 . . ?
C18 C25 H25 118.3 . . ?
C16 C26 C15 120.6(4) . . ?
C21 C26 C15 118.8(4) . . ?
C21 C26 C16 120.5(4) . . ?
C20 C27 C23 114.4(5) . . ?
C20 C27 H27 123.4 . . ?
C23 C27 H27 122.1 . . ?
C22 B1 C16 123.7(4) . . ?
C22 B1 C23 119.0(4) . . ?
C23 B1 C16 117.3(4) . . ?

loop_
_geom_bond_atom_site_label_1
_geom_bond_atom_site_label_2
_geom_bond_distance
_geom_bond_site_symmetry_2
_geom_bond_publ_flag
S1 C12 1.714(4) . ?
S1 C23 1.728(5) . ?
S2 C1 1.764(5) . ?
S2 C7 1.743(6) . ?
S2A C1 1.763(14) . ?
S2A C7A 1.75(2) . ?
C1 C11 1.355(8) . ?
C1 C11A 1.35(2) . ?
C1 C12 1.434(7) . ?
C2 H2A 0.9600 . ?
C2 H2B 0.9600 . ?
C2 H2C 0.9600 . ?
C2 C5 1.516(7) . ?
C3 H3A 0.9600 . ?
C3 H3B 0.9600 . ?
C3 H3C 0.9600 . ?
C3 C18 1.521(6) . ?
C4 C10 1.524(7) . ?
C4 C19 1.398(8) . ?
C4 C22 1.410(6) . ?
C5 C6 1.375(7) . ?
C5 C22 1.417(6) . ?
C6 H6 0.9304 . ?
C6 C9 1.372(8) . ?
C7 C8 1.420(6) . ?
C7 C17 1.389(10) . ?
C7A C8A 1.420(18) . ?
C7A C17A 1.39(2) . ?
C8 C11 1.411(9) . ?
C8 C17 1.375(7) 5_667 ?
C8A C11A 1.41(2) . ?
C8A C17A 1.32(6) 5_667 ?
C9 C19 1.363(8) . ?
C9 C24 1.527(8) . ?
C10 H10A 0.9607 . ?
C10 H10B 0.9598 . ?
C10 H10C 0.9592 . ?
C11 H11 0.9300 . ?
C11A H11A 0.9300 . ?
C12 C20 1.385(7) . ?
C13 H13A 0.9589 . ?
C13 H13B 0.9622 . ?
C13 H13C 0.9587 . ?
C13 C14 1.506(6) . ?
C14 C21 1.372(6) . ?
C14 C25 1.380(6) . ?
C15 H15A 0.9600 . ?
C15 H15B 0.9593 . ?
C15 H15C 0.9589 . ?
C15 C26 1.509(6) . ?
C16 C18 1.409(6) . ?
C16 C26 1.419(5) . ?
C16 B1 1.588(6) . ?
C17 H17 0.9300 . ?
C17A H17A 0.9300 . ?
C18 C25 1.385(6) . ?
C19 H19 0.9308 . ?
C20 H20 0.9300 . ?
C20 C27 1.380(7) . ?
C21 H21 0.9296 . ?
C21 C26 1.384(6) . ?
C22 B1 1.552(7) . ?
C23 C27 1.383(6) . ?
C23 B1 1.557(7) . ?
C24 H24A 0.9600 . ?
C24 H24B 0.9600 . ?
C24 H24C 0.9600 . ?
C25 H25 0.9295 . ?
C27 H27 0.9298 . ?

loop_
_geom_torsion_atom_site_label_1
_geom_torsion_atom_site_label_2
_geom_torsion_atom_site_label_3
_geom_torsion_atom_site_label_4
_geom_torsion
_geom_torsion_site_symmetry_1
_geom_torsion_site_symmetry_2
_geom_torsion_site_symmetry_3
_geom_torsion_site_symmetry_4
_geom_torsion_publ_flag
S1 C12 C20 C27 0.2(5) . . . . ?
S1 C23 C27 C20 -0.8(5) . . . . ?
S1 C23 B1 C16 7.6(5) . . . . ?
S1 C23 B1 C22 -172.7(3) . . . . ?
S2 C1 C11 C8 -0.2(9) . . . . ?
S2 C1 C12 S1 9.7(5) . . . . ?
S2 C1 C12 C20 -174.8(4) . . . . ?
S2 C7 C8 C11 0.8(11) . . . . ?
S2 C7 C8 C17 179.7(8) . . . 5_667 ?
S2 C7 C17 C8 -179.7(8) . . . 5_667 ?
S2A C1 C11A C8A 6(10) . . . . ?
S2A C1 C12 S1 -167.6(8) . . . . ?
S2A C1 C12 C20 8.0(9) . . . . ?
S2A C7A C8A C11A 4(15) . . . . ?
S2A C7A C8A C17A -178(10) . . . 5_667 ?
S2A C7A C17A C8A 177(11) . . . 5_667 ?
C1 S2 C7 C8 -0.8(7) . . . . ?
C1 S2 C7 C17 179.1(8) . . . . ?
C1 S2A C7A C8A -1(10) . . . . ?
C1 S2A C7A C17A -178(12) . . . . ?
C1 C12 C20 C27 -175.8(4) . . . . ?
C2 C5 C6 C9 -178.5(6) . . . . ?
C2 C5 C22 C4 -179.3(5) . . . . ?
C2 C5 C22 B1 0.6(7) . . . . ?
C3 C18 C25 C14 178.4(5) . . . . ?
C4 C22 B1 C16 -121.3(5) . . . . ?
C4 C22 B1 C23 58.9(6) . . . . ?
C5 C6 C9 C19 -2.3(9) . . . . ?
C5 C6 C9 C24 177.4(6) . . . . ?
C5 C22 B1 C16 58.7(6) . . . . ?
C5 C22 B1 C23 -121.0(5) . . . . ?
C6 C5 C22 C4 -0.2(7) . . . . ?
C6 C5 C22 B1 179.8(5) . . . . ?
C6 C9 C19 C4 0.3(9) . . . . ?
C7 S2 C1 C11 0.6(5) . . . . ?
C7 S2 C1 C12 -175.5(4) . . . . ?
C7 C8 C11 C1 -0.4(12) . . . . ?
C7A S2A C1 C11A -3(6) . . . . ?
C7A S2A C1 C12 177(5) . . . . ?
C7A C8A C11A C1 -6(15) . . . . ?
C8 C7 C17 C8 0.2(15) . . . 5_667 ?
C8A C7A C17A C8A 0(25) . . . 5_667 ?
C10 C4 C19 C9 179.3(6) . . . . ?
C10 C4 C22 C5 -179.2(5) . . . . ?
C10 C4 C22 B1 0.8(8) . . . . ?
C11 C1 C12 S1 -165.6(5) . . . . ?
C11 C1 C12 C20 10.0(8) . . . . ?
C11A C1 C12 S1 11(5) . . . . ?
C11A C1 C12 C20 -173(5) . . . . ?
C12 S1 C23 C27 0.8(3) . . . . ?
C12 S1 C23 B1 -176.9(3) . . . . ?
C12 C1 C11 C8 175.5(6) . . . . ?
C12 C1 C11A C8A -173(7) . . . . ?
C12 C20 C27 C23 0.4(6) . . . . ?
C13 C14 C21 C26 177.9(5) . . . . ?
C13 C14 C25 C18 -179.5(5) . . . . ?
C14 C21 C26 C15 178.1(5) . . . . ?
C14 C21 C26 C16 0.9(7) . . . . ?
C16 C18 C25 C14 2.4(7) . . . . ?
C17 C7 C8 C11 -179.1(8) . . . . ?
C17 C7 C8 C17 -0.2(16) . . . 5_667 ?
C17 C8 C11 C1 -179.1(9) 5_667 . . . ?
C17A C7A C8A C11A -178(12) . . . . ?
C17A C7A C8A C17A 0(23) . . . 5_667 ?
C17A C8A C11A C1 176(14) 5_667 . . . ?
C18 C16 C26 C15 -175.0(5) . . . . ?
C18 C16 C26 C21 2.1(7) . . . . ?
C18 C16 B1 C22 -116.6(5) . . . . ?
C18 C16 B1 C23 63.1(6) . . . . ?
C19 C4 C22 C5 -1.8(7) . . . . ?
C19 C4 C22 B1 178.3(5) . . . . ?
C21 C14 C25 C18 0.7(7) . . . . ?
C22 C4 C19 C9 1.8(9) . . . . ?
C22 C5 C6 C9 2.3(9) . . . . ?
C23 S1 C12 C1 175.7(3) . . . . ?
C23 S1 C12 C20 -0.6(3) . . . . ?
C24 C9 C19 C4 -179.5(6) . . . . ?
C25 C14 C21 C26 -2.3(7) . . . . ?
C26 C16 C18 C3 -179.5(4) . . . . ?
C26 C16 C18 C25 -3.7(7) . . . . ?
C26 C16 B1 C22 64.7(6) . . . . ?
C26 C16 B1 C23 -115.6(5) . . . . ?
C27 C23 B1 C16 -169.7(4) . . . . ?
C27 C23 B1 C22 10.0(6) . . . . ?
B1 C16 C18 C3 1.8(7) . . . . ?
B1 C16 C18 C25 177.6(4) . . . . ?
B1 C16 C26 C15 3.8(7) . . . . ?
B1 C16 C26 C21 -179.1(4) . . . . ?
B1 C23 C27 C20 176.7(4) . . . . ?

loop_
_platon_squeeze_void_nr
_platon_squeeze_void_average_x
_platon_squeeze_void_average_y
_platon_squeeze_void_average_z
_platon_squeeze_void_volume
_platon_squeeze_void_count_electrons
_platon_squeeze_void_content
1 0.000 0.500 -0.040 365 78 ' '
2 0.500 0.000 -0.012 365 78 ' '
